data_1537006
loop_
_publ_author_name
'Reiner, C.'
'Deiseroth, H.J.'
'Schlosser, M.'
'Kienle, L.'

_publ_section_title
;
 Die neuen gemischtvalenten Chalkogenoindate M In7 X9 (M = Rb, Cs; X = S,
 Se): Strukturchemie, Roentgen- und HRTEM-Untersuchungen
;
_journal_name_full 'Zeitschrift fuer Anorganische und Allgemeine Chemie'
_journal_page_first 249
_journal_page_last 257
_journal_volume 628
_journal_year 2002
_chemical_formula_sum 'In7 Rb S9'
_chemical_name_systematic 'Rb (In7 S9)'
_space_group_IT_number 59
_symmetry_space_group_name_Hall '-P 2ab 2a'
_symmetry_space_group_name_H-M 'P m m n :2'
_cell_angle_alpha 90
_cell_angle_beta 90
_cell_angle_gamma 90
_cell_formula_units_Z 2
_cell_length_a 25.02
_cell_length_b 3.905
_cell_length_c 8.919
_cell_volume 871.414
_citation_journal_id_ASTM ZAACAB
_cod_data_source_file Reiner_ZAACAB_2002_350.cif
_cod_data_source_block In7Rb1S9
_cod_original_cell_volume 871.4139
_cod_original_formula_sum 'In7 Rb1 S9'
_cod_database_code 1537006

loop_
_symmetry_equiv_pos_as_xyz
x,y,z
-x+1/2,-y+1/2,z
x+1/2,-y,-z
-x,y+1/2,-z
-x,-y,-z
x-1/2,y-1/2,-z
-x-1/2,y,z
x,-y-1/2,z

loop_
_atom_site_label
_atom_site_type_symbol
_atom_site_fract_x
_atom_site_fract_y
_atom_site_fract_z
_atom_site_occupancy
_atom_site_U_iso_or_equiv
Rb2 Rb+1 0.3174 0.75 -0.3487 0.122 0.0
In2 In+3 0.53466 0.75 0.33738 1 0.0
S2 S-2 0.44083 0.75 0.4732 1 0.0
S5 S-2 0.3724 0.25 -0.2022 1 0.0
S1 S-2 0.25 0.75 -0.0055 1 0.0
In3 In+2 0.38014 0.75 0.25185 1 0.0
S3 S-2 0.50345 0.25 0.1669 1 0.0
Rb1 Rb+1 0.25 0.75 -0.3683 0.764 0.0
S4 S-2 0.32309 0.25 0.3433 1 0.0
In1 In+3 0.25 0.25 0.1536 1 0.0
In4 In+2 0.59501 0.25 0.04629 1 0.0
